data_2211392
loop_
_publ_author_name
'Sun, Feng-Xia'
'Du, Hong-Xia'
'Wang, Shuai'
'Xing, Cui-Juan'

_publ_section_title
;
 3-Benzotriazol-1-yl 5-methyl
 2,6-dimethyl-4-(<i>p</i>-nitrophenyl)-1,4-dihydropyridine-3,5-dicarboxylate
;
_journal_coeditor_code FL2073
_journal_issue 12
_journal_name_full 'Acta Crystallographica Section E'
_journal_page_first o5734
_journal_page_last o5735
_journal_paper_doi 10.1107/S1600536806047933
_journal_volume 62
_journal_year 2006
_chemical_formula_iupac 'C22 H19 N5 O6'
_chemical_formula_moiety 'C22 H19 N5 O6'
_chemical_formula_sum 'C22 H19 N5 O6'
_chemical_formula_weight 449.42
_chemical_melting_point 490.5(5)
_chemical_name_common
;
2,6-Dimethyl-4-(p-nitrophenyl)-1,4-dihydropyridine-
3,5-dicarboxylate 3-benzotriazol-1-yl ester
5-methyl ester
;
_chemical_name_systematic
;
3-benzotriazol-1-yl 5-methyl
2,6-dimethyl-4-(p-nitrophenyl)-1,4-dihydropyridine-
3,5-dicarboxylate
;
_space_group_IT_number 2
_symmetry_cell_setting triclinic
_symmetry_space_group_name_Hall '-P 1'
_symmetry_space_group_name_H-M 'P -1'
_atom_sites_solution_hydrogens geom
_atom_sites_solution_primary direct
_atom_sites_solution_secondary difmap
_audit_creation_method SHELXL-97
_cell_angle_alpha 64.37(3)
_cell_angle_beta 76.09(3)
_cell_angle_gamma 68.77(3)
_cell_formula_units_Z 2
_cell_length_a 10.318(2)
_cell_length_b 10.751(2)
_cell_length_c 11.491(2)
_cell_measurement_reflns_used 3240
_cell_measurement_temperature 293(2)
_cell_measurement_theta_max 25.0
_cell_measurement_theta_min 2.3
_cell_volume 1065.9(5)
_computing_cell_refinement CrystalClear
_computing_data_collection 'CrystalClear (Rigaku, 2005)'
_computing_data_reduction CrystalClear
_computing_molecular_graphics 'SHELXTL (Bruker, 1997)'
_computing_publication_material SHELXTL
_computing_structure_refinement 'SHELXL97 (Sheldrick, 1997)'
_computing_structure_solution 'SHELXS97 (Sheldrick, 1997)'
_diffrn_ambient_temperature 293(2)
_diffrn_detector_area_resol_mean 7.31
_diffrn_measured_fraction_theta_full 0.993
_diffrn_measured_fraction_theta_max 0.993
_diffrn_measurement_device_type 'Bruker SMART CCD area detector diffractometer'
_diffrn_measurement_method '\w scans'
_diffrn_radiation_monochromator graphite
_diffrn_radiation_source 'fine-focus sealed tube'
_diffrn_radiation_type MoK\a
_diffrn_radiation_wavelength 0.71073
_diffrn_reflns_av_R_equivalents 0.0506
_diffrn_reflns_av_sigmaI/netI 0.0749
_diffrn_reflns_limit_h_max 11
_diffrn_reflns_limit_h_min -12
_diffrn_reflns_limit_k_max 7
_diffrn_reflns_limit_k_min -12
_diffrn_reflns_limit_l_max 12
_diffrn_reflns_limit_l_min -13
_diffrn_reflns_number 6615
_diffrn_reflns_theta_full 25.02
_diffrn_reflns_theta_max 25.02
_diffrn_reflns_theta_min 2.13
_diffrn_standards_decay_% 0
_diffrn_standards_interval_count 0
_diffrn_standards_interval_time 0
_diffrn_standards_number 0
_exptl_absorpt_coefficient_mu 0.105
_exptl_absorpt_correction_T_max 0.9937
_exptl_absorpt_correction_T_min 0.9896
_exptl_absorpt_correction_type multi-scan
_exptl_absorpt_process_details '(SADABS; Sheldrick, 1996)'
_exptl_crystal_colour yellow
_exptl_crystal_density_diffrn 1.400
_exptl_crystal_density_method 'not measured'
_exptl_crystal_description block
_exptl_crystal_F_000 468
_exptl_crystal_size_max 0.10
_exptl_crystal_size_mid 0.08
_exptl_crystal_size_min 0.06
_refine_diff_density_max 0.278
_refine_diff_density_min -0.221
_refine_ls_extinction_coef 0.041(5)
_refine_ls_extinction_expression Fc^*^=kFc[1+0.001xFc^2^\l^3^/sin(2\q)]^-1/4^
_refine_ls_extinction_method SHELXL97
_refine_ls_goodness_of_fit_ref 0.993
_refine_ls_hydrogen_treatment mixed
_refine_ls_matrix_type full
_refine_ls_number_parameters 324
_refine_ls_number_reflns 3740
_refine_ls_number_restraints 30
_refine_ls_restrained_S_all 0.999
_refine_ls_R_factor_all 0.1078
_refine_ls_R_factor_gt 0.0579
_refine_ls_shift/su_max 0.000
_refine_ls_shift/su_mean 0.000
_refine_ls_structure_factor_coef Fsqd
_refine_ls_weighting_details 'calc w=1/[\s^2^(Fo^2^)+(0.0742P)^2^] where P=(Fo^2^+2Fc^2^)/3'
_refine_ls_weighting_scheme calc
_refine_ls_wR_factor_gt 0.1247
_refine_ls_wR_factor_ref 0.1468
_reflns_number_gt 2226
_reflns_number_total 3740
_reflns_threshold_expression I>2\s(I)
_cod_data_source_file fl2073.cif
_cod_data_source_block I
_cod_depositor_comments
;
The following automatic conversions were performed:

'_chemical_melting_point' value '490-491K' was changed to '490.5(5)'
- the average value was taken and precision was estimated.

Automatic conversion script
Id: cif_fix_values 1646 2011-03-28 12:23:43Z adriana 

The following automatic conversions were performed:

'_chemical_melting_point' value '490-491K' was changed to '490.5(5)'
- the average value was taken and precision was estimated.

Automatic conversion script
Id: cif_fix_values 1715 2011-07-08 13:25:40Z adriana 
;
_cod_original_cell_volume 1065.9(4)
_cod_original_sg_symbol_H-M P-1
_cod_database_code 2211392
_cod_database_fobs_code 2211392

loop_
_symmetry_equiv_pos_as_xyz
'x, y, z'
'-x, -y, -z'

loop_
_atom_site_type_symbol
_atom_site_label
_atom_site_fract_x
_atom_site_fract_y
_atom_site_fract_z
_atom_site_U_iso_or_equiv
_atom_site_adp_type
_atom_site_calc_flag
_atom_site_refinement_flags
_atom_site_occupancy
_atom_site_disorder_assembly
_atom_site_disorder_group
O O1 0.0592(2) 0.96439(19) -0.2114(2) 0.0644(6) Uani d . 1 . .
O O2 0.0151(3) 0.7573(2) -0.1349(3) 0.1005(11) Uani d . 1 . .
O O3 -0.294(2) 0.6164(17) 0.5304(19) 0.081(6) Uani d PDU 0.36(2) A 1
O O4 -0.267(2) 0.4134(16) 0.5169(17) 0.091(5) Uani d PDU 0.36(2) A 1
O O3' -0.2627(12) 0.5865(12) 0.5530(10) 0.069(2) Uani d PDU 0.64(2) A 2
O O4' -0.3286(10) 0.4729(13) 0.4724(9) 0.080(3) Uani d PDU 0.64(2) A 2
O O5 0.5048(2) 0.31643(17) 0.19907(18) 0.0521(6) Uani d . 1 . .
O O6 0.3018(2) 0.33212(16) 0.14098(19) 0.0538(6) Uani d . 1 . .
N N1 0.3413(2) 0.7793(2) 0.0730(2) 0.0426(6) Uani d . 1 . .
H H1 0.387(3) 0.825(3) 0.085(3) 0.051 Uiso d . 1 . .
N N2 -0.2478(3) 0.5351(3) 0.4725(3) 0.0647(8) Uani d D 1 . .
N N3 0.3498(2) 0.1843(2) 0.1837(2) 0.0471(6) Uani d . 1 . .
N N4 0.3877(2) 0.1232(2) 0.0964(2) 0.0508(6) Uani d . 1 . .
N N5 0.4145(2) -0.0166(2) 0.1624(2) 0.0498(6) Uani d . 1 . .
C C1 0.2425(3) 0.8502(2) -0.0147(2) 0.0378(6) Uani d . 1 . .
C C2 0.1735(3) 0.7743(2) -0.0301(2) 0.0370(6) Uani d . 1 . .
C C3 0.1923(3) 0.6155(2) 0.0575(2) 0.0382(6) Uani d . 1 . .
H H3 0.1907 0.5653 0.0044 0.046 Uiso calc R 1 . .
C C4 0.3337(3) 0.5479(2) 0.1111(2) 0.0372(6) Uani d . 1 . .
C C5 0.3984(3) 0.6316(2) 0.1237(2) 0.0385(7) Uani d . 1 . .
C C6 0.5279(3) 0.5798(3) 0.1884(3) 0.0505(8) Uani d . 1 . .
H H6A 0.5584 0.6607 0.1723 0.076 Uiso calc R 1 . .
H H6B 0.5999 0.5142 0.1544 0.076 Uiso calc R 1 . .
H H6C 0.5087 0.5312 0.2802 0.076 Uiso calc R 1 . .
C C7 0.2283(3) 1.0090(2) -0.0835(3) 0.0528(8) Uani d . 1 . .
H H7A 0.2865 1.0254 -0.1644 0.079 Uiso calc R 1 . .
H H7B 0.2566 1.0411 -0.0302 0.079 Uiso calc R 1 . .
H H7C 0.1327 1.0617 -0.0998 0.079 Uiso calc R 1 . .
C C8 0.0766(3) 0.8286(3) -0.1277(3) 0.0488(7) Uani d . 1 . .
C C9 -0.0323(4) 1.0128(4) -0.3108(4) 0.0884(13) Uani d . 1 . .
H H9A -0.0077 0.9415 -0.3477 0.133 Uiso calc R 1 . .
H H9B -0.0221 1.1024 -0.3775 0.133 Uiso calc R 1 . .
H H9C -0.1275 1.0267 -0.2728 0.133 Uiso calc R 1 . .
C C10 0.0737(3) 0.5973(2) 0.1656(2) 0.0372(6) Uani d . 1 . .
C C11 0.0425(3) 0.6650(3) 0.2520(3) 0.0480(7) Uani d . 1 A .
H H11 0.0944 0.7245 0.2422 0.058 Uiso calc R 1 . .
C C12 -0.0624(3) 0.6469(3) 0.3515(3) 0.0504(8) Uani d . 1 . .
H H12 -0.0824 0.6937 0.4082 0.060 Uiso calc R 1 A .
C C13 -0.1373(3) 0.5576(3) 0.3650(3) 0.0471(7) Uani d . 1 A .
C C14 -0.1100(3) 0.4880(3) 0.2829(3) 0.0636(9) Uani d . 1 . .
H H14 -0.1612 0.4274 0.2942 0.076 Uiso calc R 1 A .
C C15 -0.0046(3) 0.5094(3) 0.1823(3) 0.0569(8) Uani d . 1 A .
H H15 0.0137 0.4636 0.1250 0.068 Uiso calc R 1 . .
C C16 0.3963(3) 0.3934(2) 0.1560(2) 0.0413(7) Uani d . 1 . .
C C17 0.3483(3) 0.0875(3) 0.3080(3) 0.0455(7) Uani d . 1 . .
C C18 0.3153(4) 0.0979(3) 0.4279(3) 0.0713(10) Uani d . 1 . .
H H18 0.2858 0.1858 0.4376 0.086 Uiso calc R 1 . .
C C19 0.3295(5) -0.0318(4) 0.5316(3) 0.0867(12) Uani d . 1 . .
H H19 0.3096 -0.0322 0.6151 0.104 Uiso calc R 1 . .
C C20 0.3722(4) -0.1616(4) 0.5161(4) 0.0811(11) Uani d . 1 . .
H H20 0.3788 -0.2460 0.5898 0.097 Uiso calc R 1 . .
C C21 0.4045(4) -0.1716(3) 0.3998(3) 0.0640(9) Uani d . 1 . .
H H21 0.4336 -0.2601 0.3913 0.077 Uiso calc R 1 . .
C C22 0.3921(3) -0.0417(2) 0.2919(3) 0.0455(7) Uani d . 1 . .

loop_
_atom_site_aniso_label
_atom_site_aniso_U_11
_atom_site_aniso_U_22
_atom_site_aniso_U_33
_atom_site_aniso_U_12
_atom_site_aniso_U_13
_atom_site_aniso_U_23
O1 0.0782(16) 0.0502(11) 0.0648(15) -0.0272(10) -0.0343(13) -0.0012(10)
O2 0.156(3) 0.0575(13) 0.112(2) -0.0492(14) -0.080(2) -0.0049(13)
O3 0.069(8) 0.075(7) 0.094(9) -0.025(6) 0.016(6) -0.038(6)
O4 0.091(9) 0.092(6) 0.098(8) -0.062(6) 0.021(6) -0.031(5)
O3' 0.068(5) 0.073(4) 0.063(4) -0.023(3) 0.018(3) -0.034(3)
O4' 0.071(4) 0.092(5) 0.089(4) -0.057(4) 0.015(3) -0.031(3)
O5 0.0528(12) 0.0384(9) 0.0556(13) -0.0077(9) -0.0096(10) -0.0118(9)
O6 0.0607(13) 0.0268(9) 0.0744(14) -0.0121(8) -0.0153(11) -0.0160(8)
N1 0.0493(15) 0.0321(11) 0.0514(15) -0.0160(9) -0.0103(12) -0.0145(10)
N2 0.0591(19) 0.0600(17) 0.073(2) -0.0272(13) 0.0102(15) -0.0244(15)
N3 0.0582(15) 0.0299(11) 0.0519(15) -0.0129(9) -0.0020(12) -0.0162(10)
N4 0.0600(16) 0.0439(12) 0.0524(15) -0.0193(10) -0.0031(13) -0.0198(11)
N5 0.0594(15) 0.0348(11) 0.0578(17) -0.0151(10) -0.0033(13) -0.0204(10)
C1 0.0413(15) 0.0333(13) 0.0403(16) -0.0136(11) -0.0012(13) -0.0146(11)
C2 0.0385(15) 0.0332(12) 0.0394(16) -0.0127(10) -0.0031(12) -0.0127(11)
C3 0.0456(15) 0.0325(12) 0.0424(16) -0.0143(10) -0.0040(13) -0.0175(11)
C4 0.0413(15) 0.0325(12) 0.0372(16) -0.0121(10) -0.0002(12) -0.0135(11)
C5 0.0409(15) 0.0351(13) 0.0353(15) -0.0089(11) -0.0027(12) -0.0123(11)
C6 0.0540(18) 0.0454(15) 0.0519(19) -0.0155(12) -0.0107(15) -0.0148(13)
C7 0.0608(19) 0.0373(14) 0.061(2) -0.0176(12) -0.0169(16) -0.0112(13)
C8 0.0593(19) 0.0412(15) 0.0460(17) -0.0169(13) -0.0050(15) -0.0153(12)
C9 0.099(3) 0.080(2) 0.087(3) -0.029(2) -0.052(3) -0.0073(19)
C10 0.0405(15) 0.0309(12) 0.0403(16) -0.0134(10) -0.0036(13) -0.0116(11)
C11 0.0507(17) 0.0458(14) 0.0583(19) -0.0268(12) 0.0067(15) -0.0257(13)
C12 0.0542(18) 0.0480(15) 0.0581(19) -0.0233(13) 0.0090(15) -0.0293(13)
C13 0.0443(16) 0.0421(14) 0.0538(19) -0.0181(11) 0.0012(15) -0.0160(13)
C14 0.065(2) 0.074(2) 0.076(2) -0.0469(16) 0.0104(19) -0.0384(18)
C15 0.058(2) 0.0669(18) 0.071(2) -0.0336(14) 0.0049(17) -0.0419(16)
C16 0.0511(17) 0.0351(13) 0.0378(16) -0.0163(12) 0.0029(14) -0.0148(11)
C17 0.0524(17) 0.0429(14) 0.0441(18) -0.0194(12) 0.0002(14) -0.0175(13)
C18 0.094(3) 0.066(2) 0.066(2) -0.0363(18) 0.007(2) -0.0339(18)
C19 0.119(4) 0.106(3) 0.049(2) -0.062(2) 0.006(2) -0.027(2)
C20 0.108(3) 0.070(2) 0.063(3) -0.045(2) -0.019(2) -0.0019(18)
C21 0.077(2) 0.0436(16) 0.069(2) -0.0221(14) -0.0193(19) -0.0097(15)
C22 0.0478(17) 0.0359(13) 0.0557(19) -0.0157(11) -0.0072(15) -0.0163(12)

loop_
_atom_type_symbol
_atom_type_description
_atom_type_scat_dispersion_real
_atom_type_scat_dispersion_imag
_atom_type_scat_source
C C 0.0033 0.0016 'International Tables Vol C Tables 4.2.6.8 and 6.1.1.4'
H H 0.0000 0.0000 'International Tables Vol C Tables 4.2.6.8 and 6.1.1.4'
N N 0.0061 0.0033 'International Tables Vol C Tables 4.2.6.8 and 6.1.1.4'
O O 0.0106 0.0060 'International Tables Vol C Tables 4.2.6.8 and 6.1.1.4'

loop_
_geom_angle_atom_site_label_1
_geom_angle_atom_site_label_2
_geom_angle_atom_site_label_3
_geom_angle
C8 O1 C9 115.3(2)
N3 O6 C16 112.87(18)
C5 N1 C1 123.5(2)
C5 N1 H1 113.2(18)
C1 N1 H1 121.5(18)
O3 N2 O3' 19.2(13)
O3 N2 O4' 116.1(11)
O3' N2 O4' 122.8(6)
O3 N2 O4 122.6(9)
O3' N2 O4 115.2(8)
O4' N2 O4 37.8(8)
O3 N2 C13 120.4(10)
O3' N2 C13 119.0(5)
O4' N2 C13 118.0(4)
O4 N2 C13 115.0(5)
N4 N3 C17 113.25(19)
N4 N3 O6 118.6(2)
C17 N3 O6 127.6(2)
N5 N4 N3 106.5(2)
N4 N5 C22 108.5(2)
C2 C1 N1 119.0(2)
C2 C1 C7 128.3(2)
N1 C1 C7 112.7(2)
C1 C2 C8 126.2(2)
C1 C2 C3 120.9(2)
C8 C2 C3 113.0(2)
C4 C3 C10 111.5(2)
C4 C3 C2 110.2(2)
C10 C3 C2 111.49(18)
C4 C3 H3 107.8
C10 C3 H3 107.8
C2 C3 H3 107.8
C5 C4 C16 119.6(2)
C5 C4 C3 120.4(2)
C16 C4 C3 119.9(2)
C4 C5 N1 118.6(2)
C4 C5 C6 126.7(2)
N1 C5 C6 114.7(2)
C5 C6 H6A 109.5
C5 C6 H6B 109.5
H6A C6 H6B 109.5
C5 C6 H6C 109.5
H6A C6 H6C 109.5
H6B C6 H6C 109.5
C1 C7 H7A 109.5
C1 C7 H7B 109.5
H7A C7 H7B 109.5
C1 C7 H7C 109.5
H7A C7 H7C 109.5
H7B C7 H7C 109.5
O2 C8 O1 120.0(3)
O2 C8 C2 123.4(3)
O1 C8 C2 116.6(3)
O1 C9 H9A 109.5
O1 C9 H9B 109.5
H9A C9 H9B 109.5
O1 C9 H9C 109.5
H9A C9 H9C 109.5
H9B C9 H9C 109.5
C15 C10 C11 117.9(3)
C15 C10 C3 120.6(2)
C11 C10 C3 121.5(2)
C12 C11 C10 122.0(3)
C12 C11 H11 119.0
C10 C11 H11 119.0
C11 C12 C13 118.2(3)
C11 C12 H12 120.9
C13 C12 H12 120.9
C14 C13 C12 121.9(3)
C14 C13 N2 119.3(3)
C12 C13 N2 118.7(3)
C13 C14 C15 118.8(3)
C13 C14 H14 120.6
C15 C14 H14 120.6
C10 C15 C14 121.2(3)
C10 C15 H15 119.4
C14 C15 H15 119.4
O5 C16 O6 119.7(2)
O5 C16 C4 132.4(3)
O6 C16 C4 107.9(2)
N3 C17 C22 102.2(2)
N3 C17 C18 134.4(2)
C22 C17 C18 123.4(3)
C19 C18 C17 114.7(3)
C19 C18 H18 122.7
C17 C18 H18 122.7
C18 C19 C20 122.2(3)
C18 C19 H19 118.9
C20 C19 H19 118.9
C21 C20 C19 123.1(3)
C21 C20 H20 118.5
C19 C20 H20 118.5
C20 C21 C22 116.3(3)
C20 C21 H21 121.8
C22 C21 H21 121.8
N5 C22 C17 109.6(2)
N5 C22 C21 130.0(2)
C17 C22 C21 120.3(3)

loop_
_geom_bond_atom_site_label_1
_geom_bond_atom_site_label_2
_geom_bond_distance
O1 C8 1.329(3)
O1 C9 1.454(4)
O2 C8 1.195(4)
O3 N2 1.217(8)
O4 N2 1.254(7)
O3' N2 1.223(6)
O4' N2 1.244(5)
O5 C16 1.193(3)
O6 N3 1.372(2)
O6 C16 1.435(3)
N1 C5 1.377(3)
N1 C1 1.380(3)
N1 H1 0.86(3)
N2 C13 1.466(4)
N3 N4 1.336(3)
N3 C17 1.356(3)
N4 N5 1.314(3)
N5 C22 1.369(4)
C1 C2 1.345(4)
C1 C7 1.506(3)
C2 C8 1.466(4)
C2 C3 1.527(3)
C3 C4 1.520(3)
C3 C10 1.520(4)
C3 H3 0.9800
C4 C5 1.368(4)
C4 C16 1.443(3)
C5 C6 1.494(4)
C6 H6A 0.9600
C6 H6B 0.9600
C6 H6C 0.9600
C7 H7A 0.9600
C7 H7B 0.9600
C7 H7C 0.9600
C9 H9A 0.9600
C9 H9B 0.9600
C9 H9C 0.9600
C10 C15 1.380(4)
C10 C11 1.386(3)
C11 C12 1.372(4)
C11 H11 0.9300
C12 C13 1.375(4)
C12 H12 0.9300
C13 C14 1.364(4)
C14 C15 1.385(4)
C14 H14 0.9300
C15 H15 0.9300
C17 C22 1.377(3)
C17 C18 1.380(4)
C18 C19 1.373(5)
C18 H18 0.9300
C19 C20 1.380(5)
C19 H19 0.9300
C20 C21 1.339(5)
C20 H20 0.9300
C21 C22 1.397(4)
C21 H21 0.9300

loop_
_geom_hbond_atom_site_label_D
_geom_hbond_atom_site_label_H
_geom_hbond_atom_site_label_A
_geom_hbond_site_symmetry_A
_geom_hbond_distance_DH
_geom_hbond_distance_HA
_geom_hbond_distance_DA
_geom_hbond_angle_DHA
N1 H1 N5 1_565 0.86(3) 2.35(3) 3.156(3) 155(2)
C15 H15 O2 2_565 0.93 2.45 3.184(4) 135.7
C18 H18 O3' 2_566 0.93 2.42 3.333(8) 167.2
C21 H21 O4' 2_556 0.93 2.60 3.230(9) 125.9

loop_
_geom_torsion_atom_site_label_1
_geom_torsion_atom_site_label_2
_geom_torsion_atom_site_label_3
_geom_torsion_atom_site_label_4
_geom_torsion
C16 O6 N3 N4 -111.1(3)
C16 O6 N3 C17 77.8(3)
C17 N3 N4 N5 -1.0(3)
O6 N3 N4 N5 -173.3(2)
N3 N4 N5 C22 0.2(3)
C5 N1 C1 C2 16.1(4)
C5 N1 C1 C7 -163.3(2)
N1 C1 C2 C8 -173.3(2)
C7 C1 C2 C8 6.0(5)
N1 C1 C2 C3 6.4(4)
C7 C1 C2 C3 -174.4(2)
C1 C2 C3 C4 -25.4(3)
C8 C2 C3 C4 154.3(2)
C1 C2 C3 C10 99.0(3)
C8 C2 C3 C10 -81.3(3)
C10 C3 C4 C5 -98.5(3)
C2 C3 C4 C5 25.9(3)
C10 C3 C4 C16 77.9(3)
C2 C3 C4 C16 -157.8(2)
C16 C4 C5 N1 176.1(2)
C3 C4 C5 N1 -7.6(4)
C16 C4 C5 C6 -4.1(4)
C3 C4 C5 C6 172.3(2)
C1 N1 C5 C4 -15.4(4)
C1 N1 C5 C6 164.7(2)
C9 O1 C8 O2 -2.5(5)
C9 O1 C8 C2 177.1(3)
C1 C2 C8 O2 -177.9(3)
C3 C2 C8 O2 2.4(4)
C1 C2 C8 O1 2.5(4)
C3 C2 C8 O1 -177.2(2)
C4 C3 C10 C15 -112.1(3)
C2 C3 C10 C15 124.2(3)
C4 C3 C10 C11 66.4(3)
C2 C3 C10 C11 -57.2(3)
C15 C10 C11 C12 -0.1(4)
C3 C10 C11 C12 -178.7(2)
C10 C11 C12 C13 0.5(4)
C11 C12 C13 C14 -0.1(4)
C11 C12 C13 N2 178.7(2)
O3 N2 C13 C14 -164.9(13)
O3' N2 C13 C14 173.0(8)
O4' N2 C13 C14 -12.0(8)
O4 N2 C13 C14 30.3(15)
O3 N2 C13 C12 16.2(14)
O3' N2 C13 C12 -5.9(8)
O4' N2 C13 C12 169.1(7)
O4 N2 C13 C12 -148.6(15)
C12 C13 C14 C15 -0.6(4)
N2 C13 C14 C15 -179.5(3)
C11 C10 C15 C14 -0.7(4)
C3 C10 C15 C14 177.9(2)
C13 C14 C15 C10 1.0(5)
N3 O6 C16 O5 1.7(3)
N3 O6 C16 C4 -178.6(2)
C5 C4 C16 O5 -5.1(4)
C3 C4 C16 O5 178.5(3)
C5 C4 C16 O6 175.3(2)
C3 C4 C16 O6 -1.1(3)
N4 N3 C17 C22 1.3(3)
O6 N3 C17 C22 172.8(2)
N4 N3 C17 C18 -178.8(3)
O6 N3 C17 C18 -7.4(6)
N3 C17 C18 C19 -179.8(3)
C22 C17 C18 C19 0.1(5)
C17 C18 C19 C20 -0.6(6)
C18 C19 C20 C21 0.8(6)
C19 C20 C21 C22 -0.4(6)
N4 N5 C22 C17 0.6(3)
N4 N5 C22 C21 179.1(3)
N3 C17 C22 N5 -1.1(3)
C18 C17 C22 N5 179.0(3)
N3 C17 C22 C21 -179.8(3)
C18 C17 C22 C21 0.3(5)
C20 C21 C22 N5 -178.6(3)
C20 C21 C22 C17 -0.2(5)
